data_2237849
loop_
_publ_author_name
'Sandhu, Bhupinder'
'Draguta, Sergiu'
'Fonari, Marina S.'
'Antipin, Mikhail'
'Timofeeva, Tatiana V.'

_publ_section_title
;
 Pyridine-4-carbaldehyde--fumaric acid (2/1)
;
_journal_coeditor_code GW2133
_journal_issue 6
_journal_name_full 'Acta Crystallographica Section E'
_journal_page_first o940
_journal_paper_doi 10.1107/S1600536813013445
_journal_volume 69
_journal_year 2013
_chemical_formula_iupac '2C6 H5 N O, C4 H4 O4'
_chemical_formula_moiety '2(C6 H5 N O), C4 H4 O4'
_chemical_formula_sum 'C16 H14 N2 O6'
_chemical_formula_weight 330.29
_chemical_name_common 'Bis(pyridine-4-carboxaldehyde) fumaric acid'
_chemical_name_systematic
;
Pyridine-4-carbaldehyde--fumaric acid (2/1)
;
_space_group_IT_number 2
_symmetry_cell_setting triclinic
_symmetry_space_group_name_Hall '-P 1'
_symmetry_space_group_name_H-M 'P -1'
_atom_sites_solution_hydrogens geom
_atom_sites_solution_primary direct
_atom_sites_solution_secondary difmap
_audit_creation_method SHELXL-97
_cell_angle_alpha 82.450(3)
_cell_angle_beta 78.615(3)
_cell_angle_gamma 80.064(3)
_cell_formula_units_Z 3
_cell_length_a 6.9388(12)
_cell_length_b 10.1962(18)
_cell_length_c 17.002(3)
_cell_measurement_reflns_used 15620
_cell_measurement_temperature 100(2)
_cell_measurement_theta_max 30.8097
_cell_measurement_theta_min 2.4565
_cell_volume 1155.6(4)
_computing_cell_refinement 'SAINT (Bruker, 2001)'
_computing_data_collection 'APEX2 (Bruker, 2005)'
_computing_data_reduction 'SAINT (Bruker, 2001)'
_computing_molecular_graphics 'SHELXTL (Sheldrick, 2008)'
_computing_publication_material 'SHELXTL (Sheldrick, 2008)'
_computing_structure_refinement 'SHELXTL (Sheldrick, 2008)'
_computing_structure_solution 'SHELXTL (Sheldrick, 2008)'
_diffrn_ambient_temperature 100(2)
_diffrn_measured_fraction_theta_full 0.999
_diffrn_measured_fraction_theta_max 0.999
_diffrn_measurement_device_type 'Bruker APEXII CCD'
_diffrn_measurement_method '\f and \w scans'
_diffrn_radiation_monochromator graphite
_diffrn_radiation_source 'fine-focus sealed tube'
_diffrn_radiation_type MoK\a
_diffrn_radiation_wavelength 0.71073
_diffrn_reflns_av_R_equivalents 0.0182
_diffrn_reflns_av_sigmaI/netI 0.0213
_diffrn_reflns_limit_h_max 8
_diffrn_reflns_limit_h_min -8
_diffrn_reflns_limit_k_max 13
_diffrn_reflns_limit_k_min -13
_diffrn_reflns_limit_l_max 21
_diffrn_reflns_limit_l_min -21
_diffrn_reflns_number 11918
_diffrn_reflns_theta_full 27.00
_diffrn_reflns_theta_max 27.00
_diffrn_reflns_theta_min 2.04
_exptl_absorpt_coefficient_mu 0.111
_exptl_absorpt_correction_T_max 0.9978
_exptl_absorpt_correction_T_min 0.9956
_exptl_absorpt_correction_type multi-scan
_exptl_absorpt_process_details '(SADABS; Sheldrick, 2003)'
_exptl_crystal_colour white
_exptl_crystal_density_diffrn 1.424
_exptl_crystal_density_method 'not measured'
_exptl_crystal_description prism
_exptl_crystal_F_000 516
_exptl_crystal_size_max 0.04
_exptl_crystal_size_mid 0.03
_exptl_crystal_size_min 0.02
_refine_diff_density_max 0.295
_refine_diff_density_min -0.236
_refine_ls_extinction_method none
_refine_ls_goodness_of_fit_ref 1.055
_refine_ls_hydrogen_treatment mixed
_refine_ls_matrix_type full
_refine_ls_number_parameters 337
_refine_ls_number_reflns 5022
_refine_ls_number_restraints 0
_refine_ls_restrained_S_all 1.055
_refine_ls_R_factor_all 0.0393
_refine_ls_R_factor_gt 0.0333
_refine_ls_shift/su_max 0.001
_refine_ls_shift/su_mean 0.000
_refine_ls_structure_factor_coef Fsqd
_refine_ls_weighting_details 'calc w=1/[\s^2^(Fo^2^)+(0.0502P)^2^+0.2407P] where P=(Fo^2^+2Fc^2^)/3'
_refine_ls_weighting_scheme calc
_refine_ls_wR_factor_gt 0.0909
_refine_ls_wR_factor_ref 0.0940
_reflns_number_gt 4351
_reflns_number_total 5022
_reflns_threshold_expression I>2sigma(I)
_cod_data_source_file gw2133.cif
_cod_data_source_block I
_cod_database_code 2237849
_cod_database_fobs_code 2237849

loop_
_symmetry_equiv_pos_as_xyz
'x, y, z'
'-x, -y, -z'

loop_
_atom_site_type_symbol
_atom_site_label
_atom_site_fract_x
_atom_site_fract_y
_atom_site_fract_z
_atom_site_U_iso_or_equiv
_atom_site_adp_type
_atom_site_calc_flag
_atom_site_refinement_flags
_atom_site_occupancy
_atom_site_symmetry_multiplicity
O O1 0.03877(12) 0.13984(9) 0.93015(5) 0.02957(19) Uani d . 1 1
O O3 0.32546(12) 0.76849(8) 0.60910(4) 0.02667(18) Uani d . 1 1
O O2 0.31931(13) 0.49716(8) -0.26052(5) 0.02852(19) Uani d . 1 1
O O8 0.41401(12) 0.85465(8) 0.13133(4) 0.02579(18) Uani d . 1 1
O O9 0.53088(12) 1.02613(8) 0.16686(4) 0.02420(18) Uani d . 1 1
H H9A 0.497(3) 0.9765(19) 0.2235(11) 0.069(6) Uiso d . 1 1
O O6 0.09363(12) 0.27889(8) 0.18081(4) 0.02574(18) Uani d . 1 1
O O7 0.22987(12) 0.45738(8) 0.19320(4) 0.02386(18) Uani d . 1 1
O O5 0.10344(12) 0.24097(8) 0.47468(4) 0.02441(18) Uani d . 1 1
H H5 0.104(3) 0.222(2) 0.5358(12) 0.076(6) Uiso d . 1 1
O O4 0.24013(12) 0.41873(8) 0.48845(4) 0.02556(18) Uani d . 1 1
N N1 0.08206(13) 0.17896(9) 0.62885(5) 0.02060(19) Uani d . 1 1
N N3 0.44019(13) 0.91008(9) 0.31230(5) 0.02018(19) Uani d . 1 1
N N2 0.24664(13) 0.50591(9) 0.03924(5) 0.02043(19) Uani d . 1 1
C C4 0.07788(15) 0.27059(11) 0.67926(7) 0.0227(2) Uani d . 1 1
H H4 0.0919 0.3598 0.6573 0.027 Uiso calc R 1 1
C C3 0.05391(15) 0.24005(11) 0.76207(6) 0.0217(2) Uani d . 1 1
H H3 0.0500 0.3072 0.7964 0.026 Uiso calc R 1 1
C C2 0.03570(15) 0.10889(10) 0.79403(6) 0.0192(2) Uani d . 1 1
C C6 0.03953(15) 0.01376(10) 0.74200(6) 0.0204(2) Uani d . 1 1
H H6 0.0265 -0.0763 0.7622 0.024 Uiso calc R 1 1
C C5 0.06278(15) 0.05330(11) 0.65996(6) 0.0208(2) Uani d . 1 1
H H5A 0.0652 -0.0115 0.6243 0.025 Uiso calc R 1 1
C C1 0.01669(15) 0.06833(11) 0.88228(6) 0.0231(2) Uani d . 1 1
H H1 -0.0145 -0.0185 0.9020 0.028 Uiso calc R 1 1
C C16 0.40393(15) 0.97924(10) 0.37691(6) 0.0214(2) Uani d . 1 1
H H16 0.4064 1.0730 0.3689 0.026 Uiso calc R 1 1
C C15 0.36315(15) 0.91885(10) 0.45471(6) 0.0207(2) Uani d . 1 1
H H15 0.3347 0.9706 0.4993 0.025 Uiso calc R 1 1
C C14 0.36431(14) 0.78107(10) 0.46684(6) 0.0184(2) Uani d . 1 1
C C18 0.40079(15) 0.70913(10) 0.40001(6) 0.0206(2) Uani d . 1 1
H H18 0.4011 0.6151 0.4064 0.025 Uiso calc R 1 1
C C17 0.43668(15) 0.77782(11) 0.32371(6) 0.0216(2) Uani d . 1 1
H H17 0.4596 0.7293 0.2779 0.026 Uiso calc R 1 1
C C13 0.33112(15) 0.71201(11) 0.55014(6) 0.0211(2) Uani d . 1 1
H H13 0.3138 0.6205 0.5572 0.025 Uiso calc R 1 1
C C11 0.23959(15) 0.40809(11) -0.00530(6) 0.0219(2) Uani d . 1 1
H H11 0.2156 0.3230 0.0213 0.026 Uiso calc R 1 1
C C12 0.26613(15) 0.42703(10) -0.08878(6) 0.0206(2) Uani d . 1 1
H H12 0.2629 0.3558 -0.1191 0.025 Uiso calc R 1 1
C C8 0.29763(14) 0.55274(10) -0.12722(6) 0.0188(2) Uani d . 1 1
C C9 0.30255(15) 0.65446(10) -0.08099(6) 0.0203(2) Uani d . 1 1
H H9 0.3224 0.7413 -0.1059 0.024 Uiso calc R 1 1
C C10 0.27795(15) 0.62679(10) 0.00226(6) 0.0205(2) Uani d . 1 1
H H10 0.2835 0.6957 0.0340 0.025 Uiso calc R 1 1
C C7 0.32694(15) 0.57964(11) -0.21668(6) 0.0214(2) Uani d . 1 1
H H7A 0.3529 0.6659 -0.2405 0.026 Uiso calc R 1 1
C C23 0.48373(15) 0.95840(10) 0.11436(6) 0.0198(2) Uani d . 1 1
C C24 0.52458(16) 1.02301(11) 0.03024(6) 0.0228(2) Uani d . 1 1
H H24 0.5885 1.1003 0.0201 0.027 Uiso calc R 1 1
C C22 0.15105(15) 0.34887(10) 0.22167(6) 0.0192(2) Uani d . 1 1
C C21 0.13369(15) 0.31551(10) 0.31054(6) 0.0202(2) Uani d . 1 1
H H21 0.0709 0.2407 0.3347 0.024 Uiso calc R 1 1
C C20 0.20063(15) 0.38402(10) 0.35802(6) 0.0200(2) Uani d . 1 1
H H20 0.2633 0.4590 0.3340 0.024 Uiso calc R 1 1
C C19 0.18294(15) 0.35002(10) 0.44683(6) 0.0193(2) Uani d . 1 1
H H7 0.231(3) 0.471(2) 0.1308(12) 0.077(6) Uiso d . 1 1

loop_
_atom_site_aniso_label
_atom_site_aniso_U_11
_atom_site_aniso_U_22
_atom_site_aniso_U_33
_atom_site_aniso_U_12
_atom_site_aniso_U_13
_atom_site_aniso_U_23
O1 0.0306(4) 0.0372(5) 0.0216(4) -0.0025(3) -0.0053(3) -0.0080(3)
O3 0.0327(4) 0.0302(4) 0.0173(4) -0.0076(3) -0.0034(3) -0.0010(3)
O2 0.0369(5) 0.0287(4) 0.0214(4) -0.0058(3) -0.0054(3) -0.0065(3)
O8 0.0331(4) 0.0260(4) 0.0196(4) -0.0131(3) -0.0037(3) 0.0027(3)
O9 0.0328(4) 0.0262(4) 0.0154(4) -0.0109(3) -0.0047(3) 0.0004(3)
O6 0.0345(4) 0.0251(4) 0.0205(4) -0.0114(3) -0.0067(3) -0.0005(3)
O7 0.0316(4) 0.0245(4) 0.0168(4) -0.0131(3) -0.0033(3) 0.0033(3)
O5 0.0333(4) 0.0244(4) 0.0171(4) -0.0126(3) -0.0042(3) 0.0029(3)
O4 0.0322(4) 0.0261(4) 0.0211(4) -0.0108(3) -0.0063(3) -0.0016(3)
N1 0.0189(4) 0.0237(5) 0.0186(4) -0.0052(3) -0.0027(3) 0.0017(3)
N3 0.0197(4) 0.0228(4) 0.0178(4) -0.0044(3) -0.0031(3) -0.0001(3)
N2 0.0187(4) 0.0232(5) 0.0188(4) -0.0047(3) -0.0024(3) 0.0009(3)
C4 0.0221(5) 0.0190(5) 0.0273(5) -0.0056(4) -0.0058(4) 0.0024(4)
C3 0.0231(5) 0.0199(5) 0.0237(5) -0.0049(4) -0.0055(4) -0.0036(4)
C2 0.0161(5) 0.0222(5) 0.0191(5) -0.0041(4) -0.0022(4) -0.0017(4)
C6 0.0209(5) 0.0185(5) 0.0214(5) -0.0056(4) -0.0022(4) 0.0002(4)
C5 0.0216(5) 0.0220(5) 0.0191(5) -0.0052(4) -0.0019(4) -0.0035(4)
C1 0.0215(5) 0.0268(5) 0.0196(5) -0.0030(4) -0.0021(4) -0.0006(4)
C16 0.0233(5) 0.0190(5) 0.0222(5) -0.0054(4) -0.0039(4) -0.0011(4)
C15 0.0217(5) 0.0215(5) 0.0198(5) -0.0052(4) -0.0031(4) -0.0041(4)
C14 0.0161(5) 0.0222(5) 0.0175(5) -0.0056(4) -0.0029(4) -0.0006(4)
C18 0.0218(5) 0.0194(5) 0.0214(5) -0.0047(4) -0.0040(4) -0.0030(4)
C17 0.0219(5) 0.0241(5) 0.0197(5) -0.0041(4) -0.0033(4) -0.0050(4)
C13 0.0205(5) 0.0226(5) 0.0202(5) -0.0060(4) -0.0033(4) 0.0005(4)
C11 0.0210(5) 0.0201(5) 0.0252(5) -0.0062(4) -0.0054(4) 0.0023(4)
C12 0.0214(5) 0.0194(5) 0.0227(5) -0.0052(4) -0.0058(4) -0.0022(4)
C8 0.0161(5) 0.0221(5) 0.0182(5) -0.0032(4) -0.0032(4) -0.0017(4)
C9 0.0216(5) 0.0184(5) 0.0208(5) -0.0048(4) -0.0035(4) -0.0002(4)
C10 0.0213(5) 0.0209(5) 0.0192(5) -0.0038(4) -0.0027(4) -0.0028(4)
C7 0.0226(5) 0.0226(5) 0.0188(5) -0.0040(4) -0.0038(4) -0.0008(4)
C23 0.0186(5) 0.0229(5) 0.0174(5) -0.0036(4) -0.0029(4) -0.0002(4)
C24 0.0281(5) 0.0230(5) 0.0185(5) -0.0109(4) -0.0035(4) 0.0022(4)
C22 0.0185(5) 0.0200(5) 0.0179(5) -0.0036(4) -0.0019(4) 0.0008(4)
C21 0.0211(5) 0.0207(5) 0.0180(5) -0.0060(4) -0.0019(4) 0.0024(4)
C20 0.0210(5) 0.0194(5) 0.0188(5) -0.0058(4) -0.0018(4) 0.0022(4)
C19 0.0183(5) 0.0200(5) 0.0188(5) -0.0039(4) -0.0022(4) 0.0006(4)

loop_
_atom_type_symbol
_atom_type_description
_atom_type_scat_dispersion_real
_atom_type_scat_dispersion_imag
_atom_type_scat_source
C C 0.0033 0.0016 'International Tables Vol C Tables 4.2.6.8 and 6.1.1.4'
H H 0.0000 0.0000 'International Tables Vol C Tables 4.2.6.8 and 6.1.1.4'
N N 0.0061 0.0033 'International Tables Vol C Tables 4.2.6.8 and 6.1.1.4'
O O 0.0106 0.0060 'International Tables Vol C Tables 4.2.6.8 and 6.1.1.4'

loop_
_geom_angle_atom_site_label_1
_geom_angle_atom_site_label_2
_geom_angle_atom_site_label_3
_geom_angle_site_symmetry_1
_geom_angle
C23 O9 H9A . 108.3(10)
C22 O7 H7 . 107.3(11)
C19 O5 H5 . 109.4(11)
C5 N1 C4 . 118.60(9)
C17 N3 C16 . 118.84(9)
C10 N2 C11 . 119.23(9)
N1 C4 C3 . 122.46(10)
N1 C4 H4 . 118.8
C3 C4 H4 . 118.8
C4 C3 C2 . 118.67(10)
C4 C3 H3 . 120.7
C2 C3 H3 . 120.7
C6 C2 C3 . 119.03(9)
C6 C2 C1 . 119.58(9)
C3 C2 C1 . 121.37(9)
C5 C6 C2 . 118.45(9)
C5 C6 H6 . 120.8
C2 C6 H6 . 120.8
N1 C5 C6 . 122.79(9)
N1 C5 H5A . 118.6
C6 C5 H5A . 118.6
O1 C1 C2 . 123.58(10)
O1 C1 H1 . 118.2
C2 C1 H1 . 118.2
N3 C16 C15 . 122.25(10)
N3 C16 H16 . 118.9
C15 C16 H16 . 118.9
C16 C15 C14 . 119.04(9)
C16 C15 H15 . 120.5
C14 C15 H15 . 120.5
C15 C14 C18 . 118.86(9)
C15 C14 C13 . 120.32(9)
C18 C14 C13 . 120.81(9)
C17 C18 C14 . 118.51(10)
C17 C18 H18 . 120.7
C14 C18 H18 . 120.7
N3 C17 C18 . 122.46(9)
N3 C17 H17 . 118.8
C18 C17 H17 . 118.8
O3 C13 C14 . 122.26(10)
O3 C13 H13 . 118.9
C14 C13 H13 . 118.9
N2 C11 C12 . 122.25(9)
N2 C11 H11 . 118.9
C12 C11 H11 . 118.9
C11 C12 C8 . 118.55(9)
C11 C12 H12 . 120.7
C8 C12 H12 . 120.7
C9 C8 C12 . 119.17(9)
C9 C8 C7 . 119.64(9)
C12 C8 C7 . 121.19(9)
C10 C9 C8 . 118.76(9)
C10 C9 H9 . 120.6
C8 C9 H9 . 120.6
N2 C10 C9 . 122.02(9)
N2 C10 H10 . 119.0
C9 C10 H10 . 119.0
O2 C7 C8 . 123.27(10)
O2 C7 H7A . 118.4
C8 C7 H7A . 118.4
O8 C23 O9 . 124.76(9)
O8 C23 C24 . 122.67(9)
O9 C23 C24 . 112.57(9)
C24 C24 C23 2_675 122.28(12)
C24 C24 H24 2_675 118.9
C23 C24 H24 . 118.9
O6 C22 O7 . 124.52(9)
O6 C22 C21 . 120.91(9)
O7 C22 C21 . 114.57(9)
C20 C21 C22 . 123.99(9)
C20 C21 H21 . 118.0
C22 C21 H21 . 118.0
C21 C20 C19 . 123.71(9)
C21 C20 H20 . 118.1
C19 C20 H20 . 118.1
O4 C19 O5 . 124.32(9)
O4 C19 C20 . 121.40(9)
O5 C19 C20 . 114.27(9)

loop_
_geom_bond_atom_site_label_1
_geom_bond_atom_site_label_2
_geom_bond_site_symmetry_2
_geom_bond_distance
O1 C1 . 1.2089(14)
O3 C13 . 1.2109(13)
O2 C7 . 1.2089(13)
O8 C23 . 1.2155(13)
O9 C23 . 1.3175(13)
O9 H9A . 1.030(19)
O6 C22 . 1.2199(13)
O7 C22 . 1.3119(12)
O7 H7 . 1.050(19)
O5 C19 . 1.3171(12)
O5 H5 . 1.03(2)
O4 C19 . 1.2191(13)
N1 C5 . 1.3388(14)
N1 C4 . 1.3415(14)
N3 C17 . 1.3408(14)
N3 C16 . 1.3418(13)
N2 C10 . 1.3403(14)
N2 C11 . 1.3419(14)
C4 C3 . 1.3846(15)
C4 H4 . 0.9500
C3 C2 . 1.3928(14)
C3 H3 . 0.9500
C2 C6 . 1.3896(14)
C2 C1 . 1.4890(14)
C6 C5 . 1.3856(14)
C6 H6 . 0.9500
C5 H5A . 0.9500
C1 H1 . 0.9500
C16 C15 . 1.3810(14)
C16 H16 . 0.9500
C15 C14 . 1.3917(15)
C15 H15 . 0.9500
C14 C18 . 1.3909(14)
C14 C13 . 1.4898(14)
C18 C17 . 1.3890(14)
C18 H18 . 0.9500
C17 H17 . 0.9500
C13 H13 . 0.9500
C11 C12 . 1.3866(15)
C11 H11 . 0.9500
C12 C8 . 1.3921(14)
C12 H12 . 0.9500
C8 C9 . 1.3897(14)
C8 C7 . 1.4892(14)
C9 C10 . 1.3888(14)
C9 H9 . 0.9500
C10 H10 . 0.9500
C7 H7A . 0.9500
C23 C24 . 1.4888(14)
C24 C24 2_675 1.309(2)
C24 H24 . 0.9500
C22 C21 . 1.4900(14)
C21 C20 . 1.3280(15)
C21 H21 . 0.9500
C20 C19 . 1.4897(14)
C20 H20 . 0.9500

loop_
_geom_hbond_atom_site_label_D
_geom_hbond_atom_site_label_H
_geom_hbond_atom_site_label_A
_geom_hbond_distance_DH
_geom_hbond_distance_HA
_geom_hbond_distance_DA
_geom_hbond_angle_DHA
_geom_hbond_publ_flag
O9 H9A N3 1.030(19) 1.576(19) 2.6047(12) 176.1(17) yes
O5 H5 N1 1.03(2) 1.57(2) 2.5952(12) 172.0(18) yes
O7 H7 N2 1.050(19) 1.54(2) 2.5826(12) 172.9(18) yes
